data_1502365
loop_
_publ_author_name
'Carroll, William R.'
'Zhao, Chen'
'Smith, Mark D.'
'Pellechia, Perry J.'
'Shimizu, Ken D.'

_publ_section_title
;
 A molecular balance for measuring aliphatic CH-\p interactions.
;
_journal_issue 16
_journal_name_full 'Organic letters'
_journal_page_first 4320
_journal_page_last 4323
_journal_paper_doi 10.1021/ol201657p
_journal_volume 13
_journal_year 2011
_chemical_formula_moiety 'C32 H25 N O5, 0.5(C4 H8 O2)'
_chemical_formula_sum 'C34 H29 N O6'
_chemical_formula_weight 547.58
_chemical_name_systematic
; 
 ? 
;
_space_group_IT_number 2
_symmetry_cell_setting triclinic
_symmetry_space_group_name_Hall '-P 1'
_symmetry_space_group_name_H-M 'P -1'
_atom_sites_solution_hydrogens geom
_atom_sites_solution_primary direct
_atom_sites_solution_secondary difmap
_audit_creation_method SHELXL-97
_cell_angle_alpha 81.447(2)
_cell_angle_beta 75.918(2)
_cell_angle_gamma 70.351(2)
_cell_formula_units_Z 2
_cell_length_a 8.2930(6)
_cell_length_b 11.2021(9)
_cell_length_c 16.2621(12)
_cell_measurement_reflns_used 1918
_cell_measurement_temperature 150(2)
_cell_measurement_theta_max 21.036
_cell_measurement_theta_min 2.590
_cell_volume 1376.30(18)
_computing_cell_refinement 'SAINT-Plus Version 6.45 (Bruker, 2001)'
_computing_data_collection 'SMART Version 5.625 (Bruker, 2001)'
_computing_data_reduction 'SAINT-Plus Version 6.45 (Bruker, 2001)'
_computing_molecular_graphics various
_computing_publication_material 'SHELXTL Version 6.14 (Bruker, 2000)'
_computing_structure_refinement 'SHELXL-97 (Sheldrick, 1997)'
_computing_structure_solution 'SHELXS-97 (Sheldrick, 1990)'
_diffrn_ambient_temperature 150(2)
_diffrn_measured_fraction_theta_full 1.000
_diffrn_measured_fraction_theta_max 1.000
_diffrn_measurement_device_type 'Bruker SMART APEX CCD diffractometer'
_diffrn_measurement_method 'omega scans'
_diffrn_radiation_monochromator graphite
_diffrn_radiation_source 'fine-focus sealed tube'
_diffrn_radiation_type MoK\a
_diffrn_radiation_wavelength 0.71073
_diffrn_reflns_av_R_equivalents 0.0728
_diffrn_reflns_av_sigmaI/netI 0.0927
_diffrn_reflns_limit_h_max 9
_diffrn_reflns_limit_h_min -9
_diffrn_reflns_limit_k_max 12
_diffrn_reflns_limit_k_min -12
_diffrn_reflns_limit_l_max 18
_diffrn_reflns_limit_l_min -18
_diffrn_reflns_number 14569
_diffrn_reflns_theta_full 24.11
_diffrn_reflns_theta_max 24.11
_diffrn_reflns_theta_min 1.94
_exptl_absorpt_coefficient_mu 0.091
_exptl_absorpt_correction_type none
_exptl_crystal_colour colorless
_exptl_crystal_density_diffrn 1.321
_exptl_crystal_density_method 'not measured'
_exptl_crystal_description plate
_exptl_crystal_F_000 576
_exptl_crystal_size_max 0.24
_exptl_crystal_size_mid 0.20
_exptl_crystal_size_min 0.04
_refine_diff_density_max 0.391
_refine_diff_density_min -0.429
_refine_diff_density_rms 0.040
_refine_ls_extinction_method none
_refine_ls_goodness_of_fit_ref 0.863
_refine_ls_hydrogen_treatment constr
_refine_ls_matrix_type full
_refine_ls_number_parameters 383
_refine_ls_number_reflns 4373
_refine_ls_number_restraints 20
_refine_ls_restrained_S_all 0.873
_refine_ls_R_factor_all 0.0909
_refine_ls_R_factor_gt 0.0477
_refine_ls_shift/su_max 0.001
_refine_ls_shift/su_mean 0.000
_refine_ls_structure_factor_coef Fsqd
_refine_ls_weighting_details 'calc w=1/[\s^2^(Fo^2^)+(0.0337P)^2^+0.0000P] where P=(Fo^2^+2Fc^2^)/3'
_refine_ls_weighting_scheme calc
_refine_ls_wR_factor_gt 0.0894
_refine_ls_wR_factor_ref 0.1007
_reflns_number_gt 2524
_reflns_number_total 4373
_reflns_threshold_expression >2sigma(I)
_cod_data_source_file ol201657p_si_006.cif
_cod_data_source_block cza137m
_cod_depositor_comments
;
The following automatic conversions were performed:

'_symmetry_cell_setting' value 'Triclinic' changed to 'triclinic'
according to /home/saulius/struct/CIF-dictionaries/cif_core.dic
dictionary named 'cif_core.dic' version 2.4.1 from 2010-06-29.

Automatic conversion script
Id: cif_fix_values 1715 2011-07-08 13:25:40Z adriana 
;
_cod_database_code 1502365

loop_
_symmetry_equiv_pos_as_xyz
'x, y, z'
'-x, -y, -z'

loop_
_atom_site_label
_atom_site_type_symbol
_atom_site_fract_x
_atom_site_fract_y
_atom_site_fract_z
_atom_site_U_iso_or_equiv
_atom_site_adp_type
_atom_site_occupancy
_atom_site_symmetry_multiplicity
_atom_site_calc_flag
_atom_site_refinement_flags
_atom_site_disorder_assembly
_atom_site_disorder_group
C1 C 0.6228(3) 0.4876(2) 0.23400(15) 0.0268(6) Uani 1 1 d . . .
C2 C 0.7547(3) 0.3491(2) 0.23312(16) 0.0280(7) Uani 1 1 d . . .
H2 H 0.8653 0.3458 0.1904 0.034 Uiso 1 1 calc R . .
C3 C 0.7950(3) 0.2848(2) 0.31741(17) 0.0299(7) Uani 1 1 d . . .
C4 C 0.6479(3) 0.1688(2) 0.27456(16) 0.0302(7) Uani 1 1 d . . .
C5 C 0.6543(3) 0.2742(2) 0.20561(15) 0.0278(6) Uani 1 1 d . . .
H5 H 0.7173 0.2386 0.1495 0.033 Uiso 1 1 calc R . .
C6 C 0.4762(3) 0.3798(2) 0.19715(16) 0.0277(6) Uani 1 1 d . . .
C7 C 0.3812(3) 0.4187(2) 0.28574(15) 0.0240(6) Uani 1 1 d . . .
C8 C 0.4723(3) 0.4877(2) 0.30946(16) 0.0259(6) Uani 1 1 d . . .
C9 C 0.4235(3) 0.5344(2) 0.38841(16) 0.0293(7) Uani 1 1 d . . .
H9 H 0.4866 0.5810 0.4043 0.035 Uiso 1 1 calc R . .
C10 C 0.2792(3) 0.5117(2) 0.44417(17) 0.0351(7) Uani 1 1 d . . .
H10 H 0.2415 0.5439 0.4988 0.042 Uiso 1 1 calc R . .
C11 C 0.1896(3) 0.4417(2) 0.42018(17) 0.0339(7) Uani 1 1 d . . .
H11 H 0.0910 0.4270 0.4590 0.041 Uiso 1 1 calc R . .
C12 C 0.2406(3) 0.3931(2) 0.34118(16) 0.0290(7) Uani 1 1 d . . .
H12 H 0.1807 0.3437 0.3258 0.035 Uiso 1 1 calc R . .
C13 C 0.6976(3) 0.5951(2) 0.22083(15) 0.0308(7) Uani 1 1 d . . .
C14 C 0.8573(4) 0.5798(3) 0.2390(2) 0.0532(9) Uani 1 1 d . . .
H14 H 0.9256 0.4980 0.2576 0.064 Uiso 1 1 calc R . .
C15 C 0.9201(4) 0.6827(3) 0.2306(2) 0.0621(10) Uani 1 1 d . . .
H15 H 1.0309 0.6708 0.2430 0.075 Uiso 1 1 calc R . .
C16 C 0.8223(4) 0.8007(3) 0.20429(18) 0.0482(8) Uani 1 1 d . . .
H16 H 0.8640 0.8713 0.1993 0.058 Uiso 1 1 calc R . .
C17 C 0.6637(4) 0.8169(3) 0.18517(17) 0.0417(8) Uani 1 1 d . . .
H17 H 0.5962 0.8987 0.1662 0.050 Uiso 1 1 calc R . .
C18 C 0.6017(4) 0.7146(2) 0.19339(16) 0.0357(7) Uani 1 1 d . . .
H18 H 0.4917 0.7268 0.1800 0.043 Uiso 1 1 calc R . .
C19 C 0.3720(3) 0.3572(3) 0.14085(16) 0.0316(7) Uani 1 1 d . . .
C20 C 0.3255(4) 0.4416(3) 0.07350(17) 0.0417(8) Uani 1 1 d . . .
H20 H 0.3604 0.5160 0.0618 0.050 Uiso 1 1 calc R . .
C21 C 0.2280(4) 0.4191(3) 0.02250(18) 0.0503(9) Uani 1 1 d . . .
H21 H 0.1987 0.4770 -0.0246 0.060 Uiso 1 1 calc R . .
C22 C 0.1738(4) 0.3130(3) 0.04017(18) 0.0488(8) Uani 1 1 d . . .
H22 H 0.1063 0.2981 0.0056 0.059 Uiso 1 1 calc R . .
C23 C 0.2171(4) 0.2292(3) 0.10729(19) 0.0482(8) Uani 1 1 d . . .
H23 H 0.1788 0.1563 0.1196 0.058 Uiso 1 1 calc R . .
C24 C 0.3169(4) 0.2500(3) 0.15764(18) 0.0413(8) Uani 1 1 d . . .
H24 H 0.3478 0.1907 0.2038 0.050 Uiso 1 1 calc R . .
C25 C 0.7694(3) 0.0864(2) 0.40318(17) 0.0291(7) Uani 1 1 d . . .
C26 C 0.9222(4) -0.0158(3) 0.38527(19) 0.0356(7) Uani 1 1 d . . .
C27 C 0.9634(4) -0.1132(3) 0.4469(2) 0.0428(8) Uani 1 1 d . . .
H27 H 1.0672 -0.1833 0.4358 0.051 Uiso 1 1 calc R . .
C28 C 0.8516(4) -0.1066(3) 0.5244(2) 0.0455(8) Uani 1 1 d . . .
H28 H 0.8802 -0.1739 0.5666 0.055 Uiso 1 1 calc R . .
C29 C 0.6987(4) -0.0067(3) 0.54448(18) 0.0387(7) Uani 1 1 d . . .
H29 H 0.6235 -0.0059 0.5989 0.046 Uiso 1 1 calc R . .
C30 C 0.6584(4) 0.0925(2) 0.48244(17) 0.0316(7) Uani 1 1 d . . .
C31 C 1.1803(4) -0.1074(3) 0.2817(2) 0.0617(10) Uani 1 1 d . . .
H31A H 1.2598 -0.1093 0.3181 0.092 Uiso 1 1 calc R . .
H31B H 1.2338 -0.0914 0.2221 0.092 Uiso 1 1 calc R . .
H31C H 1.1580 -0.1893 0.2892 0.092 Uiso 1 1 calc R . .
C32 C 0.3988(4) 0.2062(3) 0.57502(16) 0.0417(8) Uani 1 1 d . . .
H32A H 0.3583 0.1315 0.5875 0.063 Uiso 1 1 calc R . .
H32B H 0.2981 0.2834 0.5744 0.063 Uiso 1 1 calc R . .
H32C H 0.4601 0.2091 0.6188 0.063 Uiso 1 1 calc R . .
N1 N 0.7303(3) 0.18201(18) 0.33636(13) 0.0275(5) Uani 1 1 d . . .
O1 O 0.5424(2) 0.48572(15) 0.16390(10) 0.0310(5) Uani 1 1 d . . .
O2 O 0.8710(2) 0.31357(16) 0.36214(11) 0.0377(5) Uani 1 1 d . . .
O3 O 0.5864(2) 0.08385(16) 0.27761(11) 0.0402(5) Uani 1 1 d . . .
O4 O 1.0189(2) -0.00850(17) 0.30468(13) 0.0459(5) Uani 1 1 d . . .
O5 O 0.5158(2) 0.19854(17) 0.49361(11) 0.0366(5) Uani 1 1 d . . .
C41 C 1.2277(14) -0.1238(11) 1.0278(7) 0.0742(15) Uiso 0.30 1 d PD A -1
H41A H 1.3197 -0.1770 0.9860 0.111 Uiso 0.30 1 calc PR A -1
H41B H 1.1876 -0.1781 1.0759 0.111 Uiso 0.30 1 calc PR A -1
H41C H 1.2743 -0.0666 1.0480 0.111 Uiso 0.30 1 calc PR A -1
C42 C 1.0778(13) -0.0475(9) 0.9873(5) 0.0742(15) Uiso 0.30 1 d PD A -1
C43 C 0.7850(11) 0.0736(9) 1.0205(6) 0.0742(15) Uiso 0.30 1 d PD A -1
H43A H 0.7800 0.0037 0.9915 0.089 Uiso 0.30 1 calc PR A -1
H43B H 0.7040 0.0788 1.0767 0.089 Uiso 0.30 1 calc PR A -1
C44 C 0.7388(15) 0.1959(9) 0.9686(7) 0.0742(15) Uiso 0.30 1 d PD A -1
H44A H 0.7816 0.2565 0.9876 0.111 Uiso 0.30 1 calc PR A -1
H44B H 0.6114 0.2300 0.9751 0.111 Uiso 0.30 1 calc PR A -1
H44C H 0.7930 0.1819 0.9087 0.111 Uiso 0.30 1 calc PR A -1
O41 O 1.0564(10) -0.0739(9) 0.9215(5) 0.0742(15) Uiso 0.30 1 d PD A -1
O42 O 0.9669(11) 0.0528(9) 1.0300(6) 0.0742(15) Uiso 0.30 1 d PD A -1
C51 C 1.2669(16) -0.066(2) 1.0007(13) 0.081(2) Uiso 0.20 1 d PD B -2
H51A H 1.3297 -0.0305 1.0295 0.121 Uiso 0.20 1 calc PR B -2
H51B H 1.3118 -0.0593 0.9392 0.121 Uiso 0.20 1 calc PR B -2
H51C H 1.2846 -0.1556 1.0206 0.121 Uiso 0.20 1 calc PR B -2
C52 C 1.0769(17) 0.0059(11) 1.0202(7) 0.081(2) Uiso 0.20 1 d PD B -2
C53 C 0.8387(19) 0.1370(13) 0.9632(10) 0.081(2) Uiso 0.20 1 d PD B -2
H53A H 0.8465 0.1967 1.0001 0.097 Uiso 0.20 1 calc PR B -2
H53B H 0.8277 0.1816 0.9065 0.097 Uiso 0.20 1 calc PR B -2
C54 C 0.6875(18) 0.094(2) 0.9999(14) 0.081(2) Uiso 0.20 1 d PD B -2
H54A H 0.6941 0.0224 0.9697 0.121 Uiso 0.20 1 calc PR B -2
H54B H 0.5802 0.1638 0.9946 0.121 Uiso 0.20 1 calc PR B -2
H54C H 0.6865 0.0667 1.0601 0.121 Uiso 0.20 1 calc PR B -2
O51 O 0.9998(17) 0.0440(13) 1.0906(7) 0.081(2) Uiso 0.20 1 d PD B -2
O52 O 0.9971(16) 0.0243(13) 0.9553(8) 0.081(2) Uiso 0.20 1 d PD B -2

loop_
_atom_site_aniso_label
_atom_site_aniso_U_11
_atom_site_aniso_U_22
_atom_site_aniso_U_33
_atom_site_aniso_U_23
_atom_site_aniso_U_13
_atom_site_aniso_U_12
C1 0.0240(16) 0.0273(16) 0.0303(15) 0.0012(12) -0.0066(13) -0.0104(13)
C2 0.0190(15) 0.0272(16) 0.0342(16) -0.0018(12) -0.0010(13) -0.0059(13)
C3 0.0213(16) 0.0272(17) 0.0400(17) -0.0008(13) -0.0067(14) -0.0068(14)
C4 0.0244(16) 0.0234(16) 0.0406(17) -0.0104(13) -0.0045(14) -0.0030(14)
C5 0.0269(16) 0.0298(16) 0.0254(15) -0.0054(12) -0.0028(13) -0.0075(13)
C6 0.0281(16) 0.0250(16) 0.0320(15) 0.0013(12) -0.0076(13) -0.0112(13)
C7 0.0214(15) 0.0183(15) 0.0300(15) -0.0001(11) -0.0076(13) -0.0025(12)
C8 0.0215(15) 0.0203(15) 0.0340(16) 0.0000(12) -0.0080(13) -0.0032(13)
C9 0.0284(17) 0.0234(16) 0.0371(17) -0.0034(13) -0.0080(14) -0.0082(13)
C10 0.0315(17) 0.0324(17) 0.0371(17) -0.0094(13) -0.0011(14) -0.0058(15)
C11 0.0233(16) 0.0330(17) 0.0416(18) -0.0074(14) 0.0007(14) -0.0073(14)
C12 0.0246(16) 0.0243(15) 0.0372(17) -0.0034(13) -0.0060(14) -0.0062(13)
C13 0.0293(17) 0.0288(17) 0.0322(16) 0.0013(13) -0.0025(14) -0.0105(14)
C14 0.0371(19) 0.0333(19) 0.092(3) 0.0144(17) -0.0242(19) -0.0154(16)
C15 0.042(2) 0.042(2) 0.110(3) 0.012(2) -0.026(2) -0.0230(18)
C16 0.046(2) 0.036(2) 0.066(2) -0.0011(16) -0.0018(18) -0.0245(17)
C17 0.044(2) 0.0247(17) 0.053(2) -0.0003(14) -0.0078(16) -0.0098(15)
C18 0.0352(18) 0.0297(17) 0.0416(17) -0.0024(13) -0.0090(14) -0.0084(15)
C19 0.0286(17) 0.0354(17) 0.0289(16) -0.0047(13) -0.0050(13) -0.0072(14)
C20 0.0347(18) 0.056(2) 0.0355(18) 0.0037(15) -0.0099(15) -0.0164(16)
C21 0.043(2) 0.076(3) 0.0332(18) 0.0059(16) -0.0112(16) -0.0224(19)
C22 0.039(2) 0.072(2) 0.0411(19) -0.0117(17) -0.0132(16) -0.0182(19)
C23 0.047(2) 0.046(2) 0.058(2) -0.0152(17) -0.0177(18) -0.0136(17)
C24 0.047(2) 0.0349(18) 0.0456(19) -0.0025(14) -0.0195(16) -0.0102(16)
C25 0.0282(17) 0.0241(16) 0.0404(17) 0.0048(13) -0.0154(15) -0.0124(14)
C26 0.0332(18) 0.0291(17) 0.0502(19) 0.0020(14) -0.0167(16) -0.0134(15)
C27 0.0387(19) 0.0268(18) 0.071(2) 0.0022(16) -0.0288(18) -0.0108(15)
C28 0.053(2) 0.0331(19) 0.066(2) 0.0167(16) -0.0369(19) -0.0249(18)
C29 0.046(2) 0.0383(19) 0.0435(18) 0.0076(15) -0.0202(16) -0.0252(17)
C30 0.0335(18) 0.0265(17) 0.0436(18) 0.0035(14) -0.0172(15) -0.0168(15)
C31 0.038(2) 0.057(2) 0.085(3) -0.0303(19) -0.0188(18) 0.0064(18)
C32 0.0424(19) 0.051(2) 0.0396(18) -0.0045(14) -0.0072(16) -0.0244(16)
N1 0.0269(13) 0.0222(13) 0.0358(13) 0.0018(10) -0.0110(11) -0.0090(11)
O1 0.0309(11) 0.0308(11) 0.0322(10) 0.0034(8) -0.0087(9) -0.0119(9)
O2 0.0347(12) 0.0327(12) 0.0532(13) 0.0056(9) -0.0224(10) -0.0145(10)
O3 0.0482(13) 0.0251(11) 0.0551(13) -0.0015(9) -0.0224(10) -0.0140(10)
O4 0.0327(12) 0.0386(13) 0.0616(14) -0.0078(10) -0.0119(11) -0.0019(10)
O5 0.0336(12) 0.0364(12) 0.0375(12) -0.0006(9) -0.0050(10) -0.0106(10)

loop_
_atom_type_symbol
_atom_type_description
_atom_type_scat_dispersion_real
_atom_type_scat_dispersion_imag
_atom_type_scat_source
C C 0.0033 0.0016 'International Tables Vol C Tables 4.2.6.8 and 6.1.1.4'
H H 0.0000 0.0000 'International Tables Vol C Tables 4.2.6.8 and 6.1.1.4'
N N 0.0061 0.0033 'International Tables Vol C Tables 4.2.6.8 and 6.1.1.4'
O O 0.0106 0.0060 'International Tables Vol C Tables 4.2.6.8 and 6.1.1.4'

loop_
_geom_angle_atom_site_label_1
_geom_angle_atom_site_label_2
_geom_angle_atom_site_label_3
_geom_angle
O1 C1 C13 111.74(19)
O1 C1 C8 100.77(19)
C13 C1 C8 118.0(2)
O1 C1 C2 99.53(18)
C13 C1 C2 117.4(2)
C8 C1 C2 106.68(19)
C3 C2 C5 105.5(2)
C3 C2 C1 116.9(2)
C5 C2 C1 102.25(19)
C3 C2 H2 110.6
C5 C2 H2 110.6
C1 C2 H2 110.6
O2 C3 N1 124.2(2)
O2 C3 C2 127.8(2)
N1 C3 C2 108.0(2)
O3 C4 N1 123.8(2)
O3 C4 C5 127.8(2)
N1 C4 C5 108.4(2)
C4 C5 C2 104.9(2)
C4 C5 C6 117.3(2)
C2 C5 C6 102.22(18)
C4 C5 H5 110.6
C2 C5 H5 110.6
C6 C5 H5 110.6
O1 C6 C19 112.2(2)
O1 C6 C7 100.84(18)
C19 C6 C7 117.5(2)
O1 C6 C5 98.88(18)
C19 C6 C5 117.4(2)
C7 C6 C5 107.22(19)
C12 C7 C8 121.0(2)
C12 C7 C6 132.8(2)
C8 C7 C6 106.1(2)
C9 C8 C7 121.4(2)
C9 C8 C1 133.7(2)
C7 C8 C1 104.8(2)
C8 C9 C10 118.1(2)
C8 C9 H9 121.0
C10 C9 H9 121.0
C9 C10 C11 120.2(3)
C9 C10 H10 119.9
C11 C10 H10 119.9
C12 C11 C10 121.6(3)
C12 C11 H11 119.2
C10 C11 H11 119.2
C7 C12 C11 117.7(2)
C7 C12 H12 121.2
C11 C12 H12 121.2
C14 C13 C18 118.4(3)
C14 C13 C1 121.8(2)
C18 C13 C1 119.7(2)
C13 C14 C15 120.8(3)
C13 C14 H14 119.6
C15 C14 H14 119.6
C16 C15 C14 120.0(3)
C16 C15 H15 120.0
C14 C15 H15 120.0
C15 C16 C17 119.7(3)
C15 C16 H16 120.1
C17 C16 H16 120.1
C16 C17 C18 120.2(3)
C16 C17 H17 119.9
C18 C17 H17 119.9
C13 C18 C17 120.8(3)
C13 C18 H18 119.6
C17 C18 H18 119.6
C20 C19 C24 118.6(3)
C20 C19 C6 121.7(3)
C24 C19 C6 119.7(2)
C19 C20 C21 120.7(3)
C19 C20 H20 119.7
C21 C20 H20 119.7
C22 C21 C20 120.0(3)
C22 C21 H21 120.0
C20 C21 H21 120.0
C23 C22 C21 120.1(3)
C23 C22 H22 120.0
C21 C22 H22 120.0
C22 C23 C24 120.2(3)
C22 C23 H23 119.9
C24 C23 H23 119.9
C23 C24 C19 120.4(3)
C23 C24 H24 119.8
C19 C24 H24 119.8
C30 C25 C26 121.1(2)
C30 C25 N1 121.5(2)
C26 C25 N1 117.4(2)
O4 C26 C27 125.8(3)
O4 C26 C25 114.5(2)
C27 C26 C25 119.8(3)
C28 C27 C26 118.5(3)
C28 C27 H27 120.8
C26 C27 H27 120.8
C27 C28 C29 123.4(3)
C27 C28 H28 118.3
C29 C28 H28 118.3
C28 C29 C30 118.0(3)
C28 C29 H29 121.0
C30 C29 H29 121.0
O5 C30 C25 116.0(2)
O5 C30 C29 124.8(3)
C25 C30 C29 119.2(3)
O4 C31 H31A 109.5
O4 C31 H31B 109.5
H31A C31 H31B 109.5
O4 C31 H31C 109.5
H31A C31 H31C 109.5
H31B C31 H31C 109.5
O5 C32 H32A 109.5
O5 C32 H32B 109.5
H32A C32 H32B 109.5
O5 C32 H32C 109.5
H32A C32 H32C 109.5
H32B C32 H32C 109.5
C3 N1 C4 113.2(2)
C3 N1 C25 124.0(2)
C4 N1 C25 121.9(2)
C6 O1 C1 98.37(16)
C26 O4 C31 118.2(2)
C30 O5 C32 116.8(2)
C42 C41 H41A 109.5
C42 C41 H41B 109.5
H41A C41 H41B 109.5
C42 C41 H41C 109.5
H41A C41 H41C 109.5
H41B C41 H41C 109.5
O41 C42 O42 122.7(9)
O41 C42 C41 122.9(7)
O42 C42 C41 114.3(6)
C44 C43 O42 104.9(6)
C44 C43 H43A 110.8
O42 C43 H43A 110.8
C44 C43 H43B 110.8
O42 C43 H43B 110.8
H43A C43 H43B 108.8
C43 C44 H44A 109.5
C43 C44 H44B 109.5
H44A C44 H44B 109.5
C43 C44 H44C 109.5
H44A C44 H44C 109.5
H44B C44 H44C 109.5
C42 O42 C43 109.7(9)
C52 C51 H51A 109.5
C52 C51 H51B 109.5
H51A C51 H51B 109.5
C52 C51 H51C 109.5
H51A C51 H51C 109.5
H51B C51 H51C 109.5
O51 C52 O52 122.8(11)
O51 C52 C51 122.6(8)
O52 C52 C51 114.5(7)
C54 C53 O52 108.1(7)
C54 C53 H53A 110.1
O52 C53 H53A 110.1
C54 C53 H53B 110.1
O52 C53 H53B 110.1
H53A C53 H53B 108.4
C53 C54 H54A 109.5
C53 C54 H54B 109.5
H54A C54 H54B 109.5
C53 C54 H54C 109.5
H54A C54 H54C 109.5
H54B C54 H54C 109.5
C52 O52 C53 112.2(11)

loop_
_geom_bond_atom_site_label_1
_geom_bond_atom_site_label_2
_geom_bond_distance
C1 O1 1.460(3)
C1 C13 1.497(3)
C1 C8 1.522(3)
C1 C2 1.569(3)
C2 C3 1.509(3)
C2 C5 1.536(3)
C2 H2 1.0000
C3 O2 1.208(3)
C3 N1 1.393(3)
C4 O3 1.212(3)
C4 N1 1.395(3)
C4 C5 1.508(3)
C5 C6 1.573(3)
C5 H5 1.0000
C6 O1 1.451(3)
C6 C19 1.500(3)
C6 C7 1.513(3)
C7 C12 1.375(3)
C7 C8 1.393(3)
C8 C9 1.375(3)
C9 C10 1.388(3)
C9 H9 0.9500
C10 C11 1.394(3)
C10 H10 0.9500
C11 C12 1.384(3)
C11 H11 0.9500
C12 H12 0.9500
C13 C14 1.377(4)
C13 C18 1.380(3)
C14 C15 1.393(4)
C14 H14 0.9500
C15 C16 1.367(4)
C15 H15 0.9500
C16 C17 1.372(4)
C16 H16 0.9500
C17 C18 1.382(3)
C17 H17 0.9500
C18 H18 0.9500
C19 C20 1.376(3)
C19 C24 1.391(4)
C20 C21 1.389(4)
C20 H20 0.9500
C21 C22 1.375(4)
C21 H21 0.9500
C22 C23 1.364(4)
C22 H22 0.9500
C23 C24 1.388(4)
C23 H23 0.9500
C24 H24 0.9500
C25 C30 1.386(3)
C25 C26 1.394(3)
C25 N1 1.423(3)
C26 O4 1.367(3)
C26 C27 1.380(4)
C27 C28 1.365(4)
C27 H27 0.9500
C28 C29 1.385(4)
C28 H28 0.9500
C29 C30 1.395(3)
C29 H29 0.9500
C30 O5 1.363(3)
C31 O4 1.429(3)
C31 H31A 0.9800
C31 H31B 0.9800
C31 H31C 0.9800
C32 O5 1.433(3)
C32 H32A 0.9800
C32 H32B 0.9800
C32 H32C 0.9800
C41 C42 1.492(6)
C41 H41A 0.9800
C41 H41B 0.9800
C41 H41C 0.9800
C42 O41 1.220(6)
C42 O42 1.348(6)
C43 C44 1.482(7)
C43 O42 1.490(7)
C43 H43A 0.9900
C43 H43B 0.9900
C44 H44A 0.9800
C44 H44B 0.9800
C44 H44C 0.9800
C51 C52 1.487(7)
C51 H51A 0.9800
C51 H51B 0.9800
C51 H51C 0.9800
C52 O51 1.228(7)
C52 O52 1.333(7)
C53 C54 1.455(7)
C53 O52 1.479(7)
C53 H53A 0.9900
C53 H53B 0.9900
C54 H54A 0.9800
C54 H54B 0.9800
C54 H54C 0.9800

loop_
_geom_torsion_atom_site_label_1
_geom_torsion_atom_site_label_2
_geom_torsion_atom_site_label_3
_geom_torsion_atom_site_label_4
_geom_torsion
O1 C1 C2 C3 -148.1(2)
C13 C1 C2 C3 91.3(3)
C8 C1 C2 C3 -43.7(3)
O1 C1 C2 C5 -33.5(2)
C13 C1 C2 C5 -154.1(2)
C8 C1 C2 C5 70.9(2)
C5 C2 C3 O2 -179.2(2)
C1 C2 C3 O2 -66.4(4)
C5 C2 C3 N1 1.4(3)
C1 C2 C3 N1 114.2(2)
O3 C4 C5 C2 -177.2(2)
N1 C4 C5 C2 1.4(3)
O3 C4 C5 C6 70.3(3)
N1 C4 C5 C6 -111.1(2)
C3 C2 C5 C4 -1.7(3)
C1 C2 C5 C4 -124.5(2)
C3 C2 C5 C6 121.2(2)
C1 C2 C5 C6 -1.6(2)
C4 C5 C6 O1 150.5(2)
C2 C5 C6 O1 36.4(2)
C4 C5 C6 C19 -88.8(3)
C2 C5 C6 C19 157.1(2)
C4 C5 C6 C7 46.1(3)
C2 C5 C6 C7 -68.0(2)
O1 C6 C7 C12 152.5(3)
C19 C6 C7 C12 30.3(4)
C5 C6 C7 C12 -104.6(3)
O1 C6 C7 C8 -31.2(2)
C19 C6 C7 C8 -153.4(2)
C5 C6 C7 C8 71.7(2)
C12 C7 C8 C9 -1.1(4)
C6 C7 C8 C9 -178.0(2)
C12 C7 C8 C1 176.3(2)
C6 C7 C8 C1 -0.5(2)
O1 C1 C8 C9 -151.1(3)
C13 C1 C8 C9 -29.3(4)
C2 C1 C8 C9 105.4(3)
O1 C1 C8 C7 31.9(2)
C13 C1 C8 C7 153.7(2)
C2 C1 C8 C7 -71.6(2)
C7 C8 C9 C10 -0.4(4)
C1 C8 C9 C10 -177.0(3)
C8 C9 C10 C11 0.9(4)
C9 C10 C11 C12 0.1(4)
C8 C7 C12 C11 2.1(4)
C6 C7 C12 C11 177.9(2)
C10 C11 C12 C7 -1.6(4)
O1 C1 C13 C14 -138.2(3)
C8 C1 C13 C14 105.7(3)
C2 C1 C13 C14 -24.2(4)
O1 C1 C13 C18 44.8(3)
C8 C1 C13 C18 -71.3(3)
C2 C1 C13 C18 158.8(2)
C18 C13 C14 C15 0.5(5)
C1 C13 C14 C15 -176.6(3)
C13 C14 C15 C16 0.3(5)
C14 C15 C16 C17 -1.0(5)
C15 C16 C17 C18 0.8(5)
C14 C13 C18 C17 -0.6(4)
C1 C13 C18 C17 176.5(2)
C16 C17 C18 C13 0.0(4)
O1 C6 C19 C20 -9.3(3)
C7 C6 C19 C20 106.9(3)
C5 C6 C19 C20 -122.8(3)
O1 C6 C19 C24 172.2(2)
C7 C6 C19 C24 -71.6(3)
C5 C6 C19 C24 58.7(3)
C24 C19 C20 C21 -1.1(4)
C6 C19 C20 C21 -179.6(2)
C19 C20 C21 C22 1.4(4)
C20 C21 C22 C23 -0.6(5)
C21 C22 C23 C24 -0.5(5)
C22 C23 C24 C19 0.8(4)
C20 C19 C24 C23 0.0(4)
C6 C19 C24 C23 178.5(2)
C30 C25 C26 O4 -179.7(2)
N1 C25 C26 O4 1.8(3)
C30 C25 C26 C27 0.6(4)
N1 C25 C26 C27 -177.9(2)
O4 C26 C27 C28 -179.4(2)
C25 C26 C27 C28 0.2(4)
C26 C27 C28 C29 -0.2(4)
C27 C28 C29 C30 -0.6(4)
C26 C25 C30 O5 178.0(2)
N1 C25 C30 O5 -3.6(3)
C26 C25 C30 C29 -1.4(4)
N1 C25 C30 C29 177.0(2)
C28 C29 C30 O5 -178.0(2)
C28 C29 C30 C25 1.4(4)
O2 C3 N1 C4 -180.0(2)
C2 C3 N1 C4 -0.6(3)
O2 C3 N1 C25 -10.6(4)
C2 C3 N1 C25 168.8(2)
O3 C4 N1 C3 178.1(2)
C5 C4 N1 C3 -0.6(3)
O3 C4 N1 C25 8.4(4)
C5 C4 N1 C25 -170.2(2)
C30 C25 N1 C3 95.8(3)
C26 C25 N1 C3 -85.8(3)
C30 C25 N1 C4 -95.7(3)
C26 C25 N1 C4 82.7(3)
C19 C6 O1 C1 176.17(19)
C7 C6 O1 C1 50.3(2)
C5 C6 O1 C1 -59.30(19)
C13 C1 O1 C6 -176.9(2)
C8 C1 O1 C6 -50.7(2)
C2 C1 O1 C6 58.5(2)
C27 C26 O4 C31 -2.2(4)
C25 C26 O4 C31 178.1(2)
C25 C30 O5 C32 179.6(2)
C29 C30 O5 C32 -1.0(4)
